data_1543300
loop_
_publ_author_name
'Xiong, Yun'
'Yao, Shenglai'
'Karni, Miriam'
'Kostenko, Arseni'
'Burchert, Alexander'
'Apeloig, Yitzhak'
'Driess, Matthias'

_publ_section_title
;
 Heavier congeners of CO and CO2as ligands: from zero-valent germanium
 (&#x2018;germylone&#x2019;) to isolable monomeric GeX and GeX2complexes
 (X = S, Se, Te)
;
_journal_issue 8
_journal_name_full 'Chem. Sci.'
_journal_page_first 5462
_journal_paper_doi 10.1039/C6SC01839D
_journal_volume 7
_journal_year 2016
_chemical_formula_sum 'C43 H64 Cl3 Ga Ge N4 O3 Te'
_chemical_formula_weight 1061.24
_chemical_name_systematic
; 
 ? 
;
_space_group_IT_number 2
_symmetry_cell_setting triclinic
_symmetry_space_group_name_Hall '-P 1'
_symmetry_space_group_name_H-M 'P -1'
_atom_sites_solution_hydrogens geom
_atom_sites_solution_primary direct
_atom_sites_solution_secondary difmap
_audit_creation_method
;
CrysAlisPro, Agilent Technologies,
Version 1.171.37.35 (release 13-08-2014 CrysAlis171 .NET)
(compiled Aug 13 2014,18:06:01)
;
_audit_update_record
;
2016-03-04 deposited with the CCDC.
2016-05-10 downloaded from the CCDC.
;
_cell_angle_alpha 69.253(2)
_cell_angle_beta 83.744(2)
_cell_angle_gamma 84.543(2)
_cell_formula_units_Z 2
_cell_length_a 11.3788(3)
_cell_length_b 13.0772(3)
_cell_length_c 17.5125(4)
_cell_measurement_reflns_used 9024
_cell_measurement_temperature 150(2)
_cell_measurement_theta_max 71.6050
_cell_measurement_theta_min 2.7140
_cell_volume 2417.94(11)
_computing_cell_refinement
;
CrysAlisPro, Agilent Technologies,
Version 1.171.37.35 (release 13-08-2014 CrysAlis171 .NET)
(compiled Aug 13 2014,18:06:01)
;
_computing_data_collection
;
CrysAlisPro, Agilent Technologies,
Version 1.171.37.35 (release 13-08-2014 CrysAlis171 .NET)
(compiled Aug 13 2014,18:06:01)
;
_computing_data_reduction
;
CrysAlisPro, Agilent Technologies,
Version 1.171.37.35 (release 13-08-2014 CrysAlis171 .NET)
(compiled Aug 13 2014,18:06:01)
;
_computing_structure_refinement 'SHELXL-97 (Sheldrick, 1997)'
_computing_structure_solution 'SHELXS-97 (Sheldrick, 1990)'
_diffrn_ambient_temperature 150(2)
_diffrn_measured_fraction_theta_full 0.994
_diffrn_measured_fraction_theta_max 0.994
_diffrn_measurement_device 'four-circle diffractometer'
_diffrn_measurement_device_type 'SuperNova, Single source at offset, Atlas'
_diffrn_radiation_monochromator mirror
_diffrn_radiation_source 'fine-focus sealed tube'
_diffrn_radiation_type CuK\a
_diffrn_radiation_wavelength 1.54184
_diffrn_reflns_av_R_equivalents 0.0369
_diffrn_reflns_av_sigmaI/netI 0.0375
_diffrn_reflns_limit_h_max 13
_diffrn_reflns_limit_h_min -9
_diffrn_reflns_limit_k_max 15
_diffrn_reflns_limit_k_min -15
_diffrn_reflns_limit_l_max 20
_diffrn_reflns_limit_l_min -20
_diffrn_reflns_number 14971
_diffrn_reflns_theta_full 67.49
_diffrn_reflns_theta_max 67.49
_diffrn_reflns_theta_min 2.71
_exptl_absorpt_coefficient_mu 7.950
_exptl_absorpt_correction_T_max 1.00000
_exptl_absorpt_correction_T_min 0.31666
_exptl_absorpt_correction_type multi-scan
_exptl_absorpt_process_details
;
CrysAlisPro, Agilent Technologies,
Version 1.171.37.35 (release 13-08-2014 CrysAlis171 .NET)
(compiled Aug 13 2014,18:06:01)
Empirical absorption correction using spherical harmonics,
 implemented in SCALE3 ABSPACK scaling algorithm.
;
_exptl_crystal_colour yellow
_exptl_crystal_density_diffrn 1.458
_exptl_crystal_density_method 'not measured'
_exptl_crystal_description block
_exptl_crystal_F_000 1080
_exptl_crystal_size_max 0.17
_exptl_crystal_size_mid 0.11
_exptl_crystal_size_min 0.05
_refine_diff_density_max 2.197
_refine_diff_density_min -1.761
_refine_diff_density_rms 0.139
_refine_ls_extinction_method none
_refine_ls_goodness_of_fit_ref 1.086
_refine_ls_hydrogen_treatment constr
_refine_ls_matrix_type full
_refine_ls_number_parameters 559
_refine_ls_number_reflns 8672
_refine_ls_number_restraints 88
_refine_ls_restrained_S_all 1.084
_refine_ls_R_factor_all 0.0623
_refine_ls_R_factor_gt 0.0560
_refine_ls_shift/su_max 0.001
_refine_ls_shift/su_mean 0.000
_refine_ls_structure_factor_coef Fsqd
_refine_ls_weighting_details 'calc w=1/[\s^2^(Fo^2^)+(0.0966P)^2^+3.3777P] where P=(Fo^2^+2Fc^2^)/3'
_refine_ls_weighting_scheme calc
_refine_ls_wR_factor_gt 0.1475
_refine_ls_wR_factor_ref 0.1531
_reflns_number_gt 7814
_reflns_number_total 8672
_reflns_threshold_expression >2sigma(I)
_cod_data_source_file c6sc01839d2.cif
_cod_data_source_block 5
_cod_depositor_comments 'Adding full bibliography for 1543298--1543302.cif.'
_cod_original_cell_volume 2417.94(10)
_cod_original_sg_symbol_H-M p-1
_cod_database_code 1543300

loop_
_symmetry_equiv_pos_as_xyz
'x, y, z'
'-x, -y, -z'

loop_
_atom_site_label
_atom_site_type_symbol
_atom_site_fract_x
_atom_site_fract_y
_atom_site_fract_z
_atom_site_U_iso_or_equiv
_atom_site_adp_type
_atom_site_occupancy
_atom_site_symmetry_multiplicity
_atom_site_calc_flag
_atom_site_refinement_flags
_atom_site_disorder_assembly
_atom_site_disorder_group
Te1 Te 0.13763(3) 0.29284(2) 0.314004(17) 0.03357(12) Uani 1 1 d . . .
Ge1 Ge -0.08706(5) 0.36495(4) 0.32677(3) 0.02733(15) Uani 1 1 d . . .
Ga1 Ga 0.20744(6) 0.34144(5) 0.16415(4) 0.03524(17) Uani 1 1 d . . .
Cl1 Cl 0.10794(13) 0.25990(11) 0.10050(8) 0.0454(3) Uani 1 1 d . . .
O1 O -0.3479(10) 0.5863(11) 0.1328(12) 0.092(5) Uani 0.485(17) 1 d PDU A 1
N1 N -0.2233(3) 0.2282(3) 0.2635(2) 0.0271(8) Uani 1 1 d . . .
C1 C -0.1590(4) 0.3168(4) 0.2441(3) 0.0255(8) Uani 1 1 d . . .
N2 N -0.1752(3) 0.3753(3) 0.1644(2) 0.0283(8) Uani 1 1 d . . .
Cl2 Cl 0.39617(13) 0.29330(14) 0.14539(11) 0.0595(4) Uani 1 1 d . . .
O2 O 0.0899(5) 0.9003(4) 0.0674(3) 0.0660(13) Uani 1 1 d . . .
C2 C -0.0744(4) 0.5138(4) 0.2364(3) 0.0281(9) Uani 1 1 d . . .
Cl3 Cl 0.18876(12) 0.51910(10) 0.08891(7) 0.0419(3) Uani 1 1 d . . .
O3 O 0.5674(4) 0.0200(4) 0.2208(3) 0.0603(12) Uani 1 1 d . . .
N3 N -0.0966(4) 0.5441(3) 0.1568(2) 0.0312(8) Uani 1 1 d . . .
C3 C -0.2763(4) 0.2293(4) 0.1953(3) 0.0328(10) Uani 1 1 d . . .
H3 H -0.3243 0.1753 0.1926 0.039 Uiso 1 1 calc R . .
N4 N -0.0533(4) 0.6077(3) 0.2467(2) 0.0303(8) Uani 1 1 d . . .
C4 C -0.2464(4) 0.3217(4) 0.1337(3) 0.0344(10) Uani 1 1 d . . .
H4 H -0.2699 0.3456 0.0794 0.041 Uiso 1 1 calc R . .
C5 C -0.1136(5) 0.4713(4) 0.1127(3) 0.0340(10) Uani 1 1 d . . .
H5A H -0.1596 0.5118 0.0651 0.041 Uiso 1 1 calc R . .
H5B H -0.0354 0.4475 0.0917 0.041 Uiso 1 1 calc R . .
C6 C -0.0873(5) 0.6552(4) 0.1168(3) 0.0411(12) Uani 1 1 d . . .
H6 H -0.0980 0.6954 0.0608 0.049 Uiso 1 1 calc R . .
C7 C -0.0596(5) 0.6953(4) 0.1741(3) 0.0387(11) Uani 1 1 d . . .
H7 H -0.0470 0.7694 0.1657 0.046 Uiso 1 1 calc R . .
C8 C -0.2315(4) 0.1399(4) 0.3419(3) 0.0278(9) Uani 1 1 d . . .
C9 C -0.1565(4) 0.0457(4) 0.3510(4) 0.0376(11) Uani 1 1 d . . .
C10 C -0.1712(5) -0.0412(5) 0.4243(4) 0.0547(16) Uani 1 1 d . . .
H10 H -0.1225 -0.1068 0.4326 0.066 Uiso 1 1 calc R . .
C11 C -0.2565(6) -0.0339(5) 0.4860(4) 0.0576(17) Uani 1 1 d . . .
H11 H -0.2653 -0.0943 0.5358 0.069 Uiso 1 1 calc R . .
C12 C -0.3277(5) 0.0600(5) 0.4752(4) 0.0506(14) Uani 1 1 d . . .
H12 H -0.3857 0.0632 0.5177 0.061 Uiso 1 1 calc R . .
C13 C -0.3172(4) 0.1510(4) 0.4032(3) 0.0339(10) Uani 1 1 d . . .
C14 C -0.3964(5) 0.2544(5) 0.3928(4) 0.0437(13) Uani 1 1 d . . .
H14 H -0.3509 0.3178 0.3562 0.052 Uiso 1 1 calc R . .
C15 C -0.4293(10) 0.2720(7) 0.4743(5) 0.087(3) Uani 1 1 d . . .
H15A H -0.4725 0.3434 0.4645 0.130 Uiso 1 1 calc R . .
H15B H -0.3571 0.2700 0.5007 0.130 Uiso 1 1 calc R . .
H15C H -0.4795 0.2140 0.5100 0.130 Uiso 1 1 calc R . .
C16 C -0.5067(6) 0.2545(7) 0.3525(6) 0.077(2) Uani 1 1 d . . .
H16A H -0.4846 0.2469 0.2990 0.116 Uiso 1 1 calc R . .
H16B H -0.5539 0.3235 0.3451 0.116 Uiso 1 1 calc R . .
H16C H -0.5534 0.1931 0.3872 0.116 Uiso 1 1 calc R . .
C17 C -0.0641(5) 0.0340(4) 0.2846(4) 0.0478(14) Uani 1 1 d . . .
H17 H -0.0543 0.1085 0.2423 0.057 Uiso 1 1 calc R . .
C18 C 0.0556(5) -0.0100(5) 0.3167(6) 0.065(2) Uani 1 1 d . . .
H18A H 0.0506 -0.0862 0.3535 0.098 Uiso 1 1 calc R . .
H18B H 0.0793 0.0342 0.3468 0.098 Uiso 1 1 calc R . .
H18C H 0.1144 -0.0064 0.2707 0.098 Uiso 1 1 calc R . .
C19 C -0.1056(6) -0.0382(6) 0.2432(5) 0.0618(17) Uani 1 1 d . . .
H19A H -0.1094 -0.1134 0.2822 0.093 Uiso 1 1 calc R . .
H19B H -0.0500 -0.0373 0.1961 0.093 Uiso 1 1 calc R . .
H19C H -0.1844 -0.0108 0.2244 0.093 Uiso 1 1 calc R . .
C20 C -0.0440(5) 0.6196(4) 0.3247(3) 0.0305(10) Uani 1 1 d . . .
C21 C -0.1511(5) 0.6322(4) 0.3708(3) 0.0370(11) Uani 1 1 d . . .
C22 C -0.1416(5) 0.6493(5) 0.4431(3) 0.0437(12) Uani 1 1 d . . .
H22 H -0.2115 0.6577 0.4758 0.052 Uiso 1 1 calc R . .
C23 C -0.0325(6) 0.6544(5) 0.4688(3) 0.0487(14) Uani 1 1 d . . .
H23 H -0.0283 0.6668 0.5187 0.058 Uiso 1 1 calc R . .
C24 C 0.0693(6) 0.6419(4) 0.4233(4) 0.0436(13) Uani 1 1 d . . .
H24 H 0.1436 0.6450 0.4421 0.052 Uiso 1 1 calc R . .
C25 C 0.0656(5) 0.6243(4) 0.3484(3) 0.0343(10) Uani 1 1 d . . .
C26 C 0.1798(5) 0.6174(4) 0.2965(4) 0.0407(12) Uani 1 1 d . . .
H26 H 0.1621 0.5839 0.2561 0.049 Uiso 1 1 calc R . .
C27 C 0.2202(6) 0.7322(5) 0.2477(5) 0.0624(18) Uani 1 1 d . . .
H27A H 0.2371 0.7680 0.2856 0.094 Uiso 1 1 calc R . .
H27B H 0.1574 0.7753 0.2138 0.094 Uiso 1 1 calc R . .
H27C H 0.2919 0.7270 0.2125 0.094 Uiso 1 1 calc R . .
C28 C 0.2763(5) 0.5487(5) 0.3432(4) 0.0506(14) Uani 1 1 d . . .
H28A H 0.2970 0.5800 0.3829 0.076 Uiso 1 1 calc R . .
H28B H 0.3458 0.5458 0.3055 0.076 Uiso 1 1 calc R . .
H28C H 0.2504 0.4744 0.3724 0.076 Uiso 1 1 calc R . .
C29 C -0.2718(5) 0.6277(5) 0.3428(4) 0.0463(13) Uani 1 1 d . . .
H29 H -0.2592 0.6030 0.2944 0.056 Uiso 1 1 calc R . .
C30 C -0.3491(7) 0.5467(8) 0.4093(6) 0.080(2) Uani 1 1 d . . .
H30A H -0.3069 0.4743 0.4271 0.119 Uiso 1 1 calc R . .
H30B H -0.4232 0.5419 0.3873 0.119 Uiso 1 1 calc R . .
H30C H -0.3667 0.5718 0.4560 0.119 Uiso 1 1 calc R . .
C31 C -0.3367(8) 0.7408(7) 0.3160(8) 0.095(3) Uani 1 1 d . . .
H31A H -0.3299 0.7757 0.3564 0.143 Uiso 1 1 calc R . .
H31B H -0.4204 0.7334 0.3119 0.143 Uiso 1 1 calc R . .
H31C H -0.3013 0.7861 0.2625 0.143 Uiso 1 1 calc R . .
C32B C -0.479(2) 0.5304(19) 0.1657(11) 0.106(6) Uani 0.515(17) 1 d PDU A 2
H32A H -0.5592 0.5277 0.1942 0.127 Uiso 0.515(17) 1 calc PR A 2
H32B H -0.4459 0.4544 0.1757 0.127 Uiso 0.515(17) 1 calc PR A 2
C33B C -0.485(3) 0.592(2) 0.0729(12) 0.122(9) Uani 0.515(17) 1 d PDU A 2
H33A H -0.4319 0.5556 0.0405 0.146 Uiso 0.515(17) 1 calc PR A 2
H33B H -0.5669 0.5981 0.0568 0.146 Uiso 0.515(17) 1 calc PR A 2
C34B C -0.443(3) 0.705(2) 0.0615(13) 0.115(9) Uani 0.515(17) 1 d PDU A 2
H34A H -0.3717 0.7223 0.0228 0.138 Uiso 0.515(17) 1 calc PR A 2
H34B H -0.5063 0.7635 0.0428 0.138 Uiso 0.515(17) 1 calc PR A 2
C35B C -0.4164(17) 0.6851(16) 0.1491(10) 0.081(5) Uani 0.515(17) 1 d PDU A 2
H35A H -0.3393 0.7147 0.1487 0.097 Uiso 0.515(17) 1 calc PR A 2
H35B H -0.4783 0.7242 0.1745 0.097 Uiso 0.515(17) 1 calc PR A 2
C36 C 0.1435(9) 1.0026(6) 0.0484(6) 0.080(2) Uani 1 1 d . . .
H36A H 0.1640 1.0112 0.0992 0.095 Uiso 1 1 calc R . .
H36B H 0.0880 1.0645 0.0209 0.095 Uiso 1 1 calc R . .
C37 C 0.2491(18) 1.0010(16) -0.0052(11) 0.197(10) Uani 1 1 d . . .
H37A H 0.3200 1.0040 0.0219 0.236 Uiso 1 1 calc R . .
H37B H 0.2459 1.0653 -0.0564 0.236 Uiso 1 1 calc R . .
C38 C 0.2560(10) 0.9010(10) -0.0236(8) 0.107(4) Uani 1 1 d . . .
H38A H 0.3280 0.8551 -0.0028 0.129 Uiso 1 1 calc R . .
H38B H 0.2589 0.9179 -0.0835 0.129 Uiso 1 1 calc R . .
C39 C 0.1507(9) 0.8447(7) 0.0166(6) 0.087(3) Uani 1 1 d . . .
H39A H 0.0986 0.8436 -0.0248 0.105 Uiso 1 1 calc R . .
H39B H 0.1727 0.7681 0.0502 0.105 Uiso 1 1 calc R . .
C40 C 0.5027(6) -0.0018(6) 0.3006(5) 0.0621(17) Uani 1 1 d . . .
H40A H 0.5477 -0.0575 0.3433 0.075 Uiso 1 1 calc R . .
H40B H 0.4905 0.0660 0.3141 0.075 Uiso 1 1 calc R . .
C41 C 0.3917(8) -0.0408(15) 0.2973(6) 0.135(6) Uani 1 1 d . . .
H41A H 0.3282 -0.0089 0.3269 0.162 Uiso 1 1 calc R . .
H41B H 0.3938 -0.1216 0.3230 0.162 Uiso 1 1 calc R . .
C42 C 0.3694(6) -0.0072(7) 0.2100(5) 0.0633(18) Uani 1 1 d . . .
H42A H 0.3194 0.0620 0.1926 0.076 Uiso 1 1 calc R . .
H42B H 0.3304 -0.0647 0.1992 0.076 Uiso 1 1 calc R . .
C43 C 0.4919(6) 0.0079(7) 0.1667(5) 0.0666(19) Uani 1 1 d . . .
H43A H 0.5196 -0.0565 0.1510 0.080 Uiso 1 1 calc R . .
H43B H 0.4912 0.0738 0.1164 0.080 Uiso 1 1 calc R . .
C32 C -0.449(2) 0.552(2) 0.111(3) 0.138(10) Uani 0.485(17) 1 d PDU A 1
H32C H -0.4855 0.4953 0.1588 0.166 Uiso 0.485(17) 1 calc PR A 1
H32D H -0.4246 0.5195 0.0678 0.166 Uiso 0.485(17) 1 calc PR A 1
O1B O -0.413(2) 0.5813(14) 0.1921(11) 0.130(7) Uani 0.515(17) 1 d PDU A 2
C35 C -0.3595(17) 0.6975(16) 0.0861(19) 0.101(7) Uani 0.485(17) 1 d PDU A 1
H35C H -0.3255 0.7096 0.0293 0.121 Uiso 0.485(17) 1 calc PR A 1
H35D H -0.3156 0.7398 0.1095 0.121 Uiso 0.485(17) 1 calc PR A 1
C33 C -0.5338(19) 0.6422(18) 0.080(2) 0.125(9) Uani 0.485(17) 1 d PDU A 1
H33C H -0.5478 0.6540 0.0228 0.150 Uiso 0.485(17) 1 calc PR A 1
H33D H -0.6101 0.6287 0.1142 0.150 Uiso 0.485(17) 1 calc PR A 1
C34 C -0.4820(17) 0.735(2) 0.086(2) 0.111(9) Uani 0.485(17) 1 d PDU A 1
H1 H -0.5113 0.7485 0.1365 0.134 Uiso 0.485(17) 1 calc PR A 1
H2 H -0.4968 0.8014 0.0377 0.134 Uiso 0.485(17) 1 calc PR A 1

loop_
_atom_site_aniso_label
_atom_site_aniso_U_11
_atom_site_aniso_U_22
_atom_site_aniso_U_33
_atom_site_aniso_U_23
_atom_site_aniso_U_13
_atom_site_aniso_U_12
Te1 0.04387(19) 0.03487(19) 0.02121(18) -0.00777(13) -0.00819(12) -0.00020(12)
Ge1 0.0416(3) 0.0250(3) 0.0158(3) -0.0066(2) -0.0023(2) -0.0057(2)
Ga1 0.0482(3) 0.0339(3) 0.0240(3) -0.0097(2) -0.0027(2) -0.0058(2)
Cl1 0.0749(8) 0.0414(7) 0.0267(6) -0.0167(5) -0.0082(5) -0.0119(6)
O1 0.057(6) 0.083(7) 0.118(13) -0.019(7) -0.005(6) 0.010(5)
N1 0.0320(18) 0.0259(18) 0.0231(19) -0.0077(15) -0.0028(14) -0.0030(14)
C1 0.030(2) 0.024(2) 0.021(2) -0.0068(17) -0.0012(16) -0.0044(16)
N2 0.039(2) 0.0290(19) 0.0192(18) -0.0092(16) -0.0046(15) -0.0066(15)
Cl2 0.0493(7) 0.0627(9) 0.0599(9) -0.0165(7) 0.0057(6) -0.0009(6)
O2 0.093(3) 0.049(3) 0.054(3) -0.019(2) 0.011(2) -0.012(2)
C2 0.041(2) 0.027(2) 0.020(2) -0.0120(18) -0.0045(17) -0.0018(17)
Cl3 0.0593(7) 0.0344(6) 0.0286(6) -0.0039(5) -0.0053(5) -0.0116(5)
O3 0.044(2) 0.050(2) 0.083(4) -0.017(2) -0.002(2) -0.0159(18)
N3 0.052(2) 0.0247(19) 0.0184(18) -0.0068(15) -0.0036(16) -0.0102(16)
C3 0.037(2) 0.036(3) 0.030(2) -0.014(2) -0.0042(19) -0.0103(19)
N4 0.047(2) 0.0243(19) 0.0199(19) -0.0074(15) -0.0034(16) -0.0042(15)
C4 0.046(3) 0.037(3) 0.024(2) -0.012(2) -0.0056(19) -0.009(2)
C5 0.057(3) 0.029(2) 0.017(2) -0.0079(19) -0.0022(19) -0.014(2)
C6 0.071(3) 0.028(2) 0.023(2) -0.004(2) -0.010(2) -0.008(2)
C7 0.067(3) 0.022(2) 0.027(3) -0.006(2) -0.008(2) -0.006(2)
C8 0.028(2) 0.026(2) 0.027(2) -0.0067(18) 0.0017(17) -0.0073(16)
C9 0.035(2) 0.028(2) 0.045(3) -0.008(2) 0.003(2) -0.0031(18)
C10 0.051(3) 0.035(3) 0.060(4) 0.003(3) 0.001(3) 0.003(2)
C11 0.065(4) 0.044(3) 0.042(3) 0.010(3) 0.006(3) -0.006(3)
C12 0.054(3) 0.055(4) 0.034(3) -0.008(3) 0.013(2) -0.010(3)
C13 0.037(2) 0.034(3) 0.026(2) -0.006(2) 0.0030(19) -0.0073(19)
C14 0.044(3) 0.040(3) 0.042(3) -0.014(2) 0.016(2) -0.004(2)
C15 0.130(7) 0.070(5) 0.057(5) -0.032(4) 0.030(5) 0.004(5)
C16 0.054(4) 0.062(4) 0.116(7) -0.032(5) -0.017(4) 0.012(3)
C17 0.048(3) 0.027(3) 0.064(4) -0.016(3) 0.020(3) -0.006(2)
C18 0.045(3) 0.042(3) 0.110(6) -0.033(4) 0.009(3) -0.001(2)
C19 0.062(4) 0.057(4) 0.071(5) -0.033(4) 0.012(3) -0.004(3)
C20 0.055(3) 0.019(2) 0.019(2) -0.0077(17) -0.0042(19) -0.0060(18)
C21 0.054(3) 0.029(2) 0.029(3) -0.012(2) 0.000(2) -0.002(2)
C22 0.066(3) 0.037(3) 0.030(3) -0.015(2) 0.002(2) -0.003(2)
C23 0.091(4) 0.038(3) 0.023(3) -0.018(2) -0.009(3) 0.002(3)
C24 0.066(3) 0.035(3) 0.036(3) -0.015(2) -0.019(3) -0.004(2)
C25 0.053(3) 0.023(2) 0.028(2) -0.0085(19) -0.003(2) -0.0041(19)
C26 0.047(3) 0.035(3) 0.044(3) -0.016(2) -0.004(2) -0.008(2)
C27 0.063(4) 0.043(3) 0.072(5) -0.009(3) 0.008(3) -0.015(3)
C28 0.050(3) 0.041(3) 0.060(4) -0.016(3) 0.002(3) -0.007(2)
C29 0.047(3) 0.043(3) 0.052(3) -0.023(3) -0.001(2) 0.002(2)
C30 0.057(4) 0.087(6) 0.092(6) -0.030(5) 0.008(4) -0.017(4)
C31 0.076(5) 0.059(5) 0.156(11) -0.036(6) -0.052(6) 0.017(4)
C32B 0.145(17) 0.096(10) 0.078(9) -0.043(7) 0.058(9) -0.042(11)
C33B 0.13(2) 0.184(19) 0.078(9) -0.064(11) 0.010(11) -0.097(18)
C34B 0.16(2) 0.118(14) 0.059(9) -0.008(8) -0.031(12) -0.043(16)
C35B 0.081(11) 0.112(9) 0.065(9) -0.042(7) -0.007(8) -0.031(9)
C36 0.110(6) 0.050(4) 0.089(6) -0.028(4) -0.025(5) -0.017(4)
C37 0.262(19) 0.223(18) 0.155(13) -0.128(13) 0.135(14) -0.190(17)
C38 0.094(7) 0.106(8) 0.110(9) -0.029(7) 0.035(6) -0.030(6)
C39 0.113(7) 0.072(5) 0.086(6) -0.047(5) 0.041(5) -0.033(5)
C40 0.057(4) 0.065(4) 0.069(5) -0.029(4) -0.004(3) -0.006(3)
C41 0.058(5) 0.283(18) 0.055(5) -0.039(8) 0.009(4) -0.063(8)
C42 0.052(3) 0.072(5) 0.064(4) -0.016(4) -0.005(3) -0.023(3)
C43 0.059(4) 0.079(5) 0.065(5) -0.029(4) 0.004(3) -0.015(3)
C32 0.066(11) 0.096(9) 0.28(3) -0.097(16) -0.018(14) 0.014(7)
O1B 0.178(17) 0.128(10) 0.075(10) -0.009(7) -0.058(11) -0.005(11)
C35 0.078(8) 0.082(7) 0.124(19) -0.018(10) 0.003(12) -0.004(7)
C33 0.065(8) 0.151(16) 0.22(2) -0.143(17) -0.041(11) 0.047(9)
C34 0.101(11) 0.094(10) 0.16(2) -0.070(14) -0.039(13) 0.041(9)

loop_
_atom_type_symbol
_atom_type_description
_atom_type_scat_dispersion_real
_atom_type_scat_dispersion_imag
_atom_type_scat_source
C C 0.0181 0.0091 'International Tables Vol C Tables 4.2.6.8 and 6.1.1.4'
H H 0.0000 0.0000 'International Tables Vol C Tables 4.2.6.8 and 6.1.1.4'
N N 0.0311 0.0180 'International Tables Vol C Tables 4.2.6.8 and 6.1.1.4'
Cl Cl 0.3639 0.7018 'International Tables Vol C Tables 4.2.6.8 and 6.1.1.4'
Ga Ga -1.2846 0.7763 'International Tables Vol C Tables 4.2.6.8 and 6.1.1.4'
Ge Ge -1.0885 0.8855 'International Tables Vol C Tables 4.2.6.8 and 6.1.1.4'
O O 0.0492 0.0322 'International Tables Vol C Tables 4.2.6.8 and 6.1.1.4'
Te Te -0.1759 6.3531 'International Tables Vol C Tables 4.2.6.8 and 6.1.1.4'

loop_
_geom_angle_atom_site_label_1
_geom_angle_atom_site_label_2
_geom_angle_atom_site_label_3
_geom_angle
Ga1 Te1 Ge1 108.95(2)
C2 Ge1 C1 86.40(18)
C2 Ge1 Te1 97.69(13)
C1 Ge1 Te1 101.76(12)
Cl2 Ga1 Cl3 105.05(6)
Cl2 Ga1 Cl1 106.40(7)
Cl3 Ga1 Cl1 104.24(5)
Cl2 Ga1 Te1 112.38(5)
Cl3 Ga1 Te1 115.41(4)
Cl1 Ga1 Te1 112.54(4)
C35 O1 C32 98.6(19)
C1 N1 C3 110.2(4)
C1 N1 C8 125.9(4)
C3 N1 C8 123.7(4)
N1 C1 N2 105.4(4)
N1 C1 Ge1 124.9(3)
N2 C1 Ge1 128.3(3)
C1 N2 C4 110.4(4)
C1 N2 C5 126.3(4)
C4 N2 C5 122.5(4)
C39 O2 C36 107.9(6)
N4 C2 N3 104.9(4)
N4 C2 Ge1 125.6(3)
N3 C2 Ge1 129.1(3)
C43 O3 C40 108.5(5)
C2 N3 C6 111.4(4)
C2 N3 C5 126.6(4)
C6 N3 C5 121.6(4)
C4 C3 N1 106.8(4)
C2 N4 C7 110.9(4)
C2 N4 C20 125.1(4)
C7 N4 C20 123.3(4)
C3 C4 N2 107.0(4)
N2 C5 N3 112.0(4)
C7 C6 N3 105.9(4)
C6 C7 N4 106.9(4)
C9 C8 C13 123.6(4)
C9 C8 N1 117.6(4)
C13 C8 N1 118.7(4)
C10 C9 C8 117.0(5)
C10 C9 C17 119.6(5)
C8 C9 C17 123.4(5)
C9 C10 C11 121.0(5)
C12 C11 C10 120.3(5)
C11 C12 C13 121.8(5)
C12 C13 C8 116.2(5)
C12 C13 C14 120.8(5)
C8 C13 C14 122.9(4)
C16 C14 C13 112.0(5)
C16 C14 C15 110.1(7)
C13 C14 C15 111.7(6)
C19 C17 C18 110.0(5)
C19 C17 C9 110.6(5)
C18 C17 C9 112.6(6)
C25 C20 C21 123.3(5)
C25 C20 N4 119.4(4)
C21 C20 N4 117.2(4)
C22 C21 C20 116.9(5)
C22 C21 C29 120.8(5)
C20 C21 C29 122.3(5)
C21 C22 C23 121.3(5)
C24 C23 C22 120.6(5)
C23 C24 C25 120.8(5)
C20 C25 C24 117.1(5)
C20 C25 C26 123.2(5)
C24 C25 C26 119.7(5)
C28 C26 C25 114.1(5)
C28 C26 C27 110.3(5)
C25 C26 C27 110.2(5)
C21 C29 C31 110.9(5)
C21 C29 C30 112.1(6)
C31 C29 C30 109.5(7)
O1B C32B C33B 107.8(15)
C34B C33B C32B 102.8(15)
C35B C34B C33B 99.5(15)
O1B C35B C34B 110.8(16)
O2 C36 C37 107.4(9)
C36 C37 C38 108.5(9)
C37 C38 C39 106.4(10)
O2 C39 C38 108.9(8)
C41 C40 O3 107.8(7)
C40 C41 C42 107.3(7)
C41 C42 C43 103.2(6)
O3 C43 C42 107.8(6)
O1 C32 C33 111.3(17)
C32B O1B C35B 111.4(17)
O1 C35 C34 109.8(17)
C34 C33 C32 104.8(18)
C33 C34 C35 100.6(18)

loop_
_geom_bond_atom_site_label_1
_geom_bond_atom_site_label_2
_geom_bond_distance
Te1 Ga1 2.5262(7)
Te1 Ge1 2.6538(6)
Ge1 C2 2.034(5)
Ge1 C1 2.040(4)
Ga1 Cl2 2.2027(16)
Ga1 Cl3 2.2310(13)
Ga1 Cl1 2.2379(14)
O1 C35 1.39(2)
O1 C32 1.41(2)
N1 C1 1.350(6)
N1 C3 1.391(6)
N1 C8 1.448(6)
C1 N2 1.357(6)
N2 C4 1.380(6)
N2 C5 1.453(6)
O2 C39 1.424(10)
O2 C36 1.437(9)
C2 N4 1.348(6)
C2 N3 1.353(6)
O3 C43 1.404(9)
O3 C40 1.452(9)
N3 C6 1.381(6)
N3 C5 1.459(6)
C3 C4 1.347(7)
N4 C7 1.380(6)
N4 C20 1.445(6)
C6 C7 1.361(8)
C8 C9 1.401(7)
C8 C13 1.407(7)
C9 C10 1.386(8)
C9 C17 1.521(7)
C10 C11 1.395(10)
C11 C12 1.370(10)
C12 C13 1.397(8)
C13 C14 1.518(7)
C14 C16 1.505(10)
C14 C15 1.526(9)
C17 C19 1.512(10)
C17 C18 1.514(9)
C20 C25 1.370(7)
C20 C21 1.416(7)
C21 C22 1.377(8)
C21 C29 1.521(8)
C22 C23 1.383(9)
C23 C24 1.363(9)
C24 C25 1.416(7)
C25 C26 1.517(8)
C26 C28 1.473(8)
C26 C27 1.527(8)
C29 C31 1.526(9)
C29 C30 1.527(10)
C32B O1B 1.27(2)
C32B C33B 1.54(2)
C33B C34B 1.53(2)
C34B C35B 1.52(2)
C35B O1B 1.297(19)
C36 C37 1.445(18)
C37 C38 1.447(19)
C38 C39 1.447(12)
C40 C41 1.420(11)
C41 C42 1.478(12)
C42 C43 1.507(10)
C32 C33 1.43(2)
C35 C34 1.43(2)
C33 C34 1.43(2)
